data_7158617
loop_
_publ_author_name
'Das, Krishna Mohan'
'Pal, Adwitiya'
'Adarsh, Nayarassery N.'
'Thakur, Arunabha'

_publ_section_title
;
 A novel quinoline-based NNN-pincer Cu(II) complex as a superior catalyst
 for oxidative esterification of allylic C(sp<sup>3</sup>)-H bonds.
;
_journal_issue 17
_journal_name_full 'Organic &amp; biomolecular chemistry'
_journal_page_first 3540
_journal_page_last 3549
_journal_paper_doi 10.1039/d2ob00220e
_journal_volume 20
_journal_year 2022
_chemical_formula_moiety 'C13 H14 O3'
_chemical_formula_sum 'C13 H14 O3'
_chemical_formula_weight 218.24
_space_group_crystal_system monoclinic
_space_group_IT_number 14
_space_group_name_Hall '-P 2ybc'
_space_group_name_H-M_alt 'P 1 21/c 1'
_atom_sites_solution_hydrogens geom
_audit_creation_date 2022-03-15
_audit_creation_method
;
Olex2 1.5
(compiled 2021.12.09 svn.r5202d8cf for OlexSys, GUI svn.r6439)
;
_audit_update_record
;
2022-03-20 deposited with the CCDC.	2022-03-30 downloaded from the CCDC.
;
_cell_angle_alpha 90
_cell_angle_beta 108.43(3)
_cell_angle_gamma 90
_cell_formula_units_Z 4
_cell_length_a 10.881(2)
_cell_length_b 10.233(2)
_cell_length_c 11.017(2)
_cell_measurement_reflns_used 9986
_cell_measurement_temperature 293(2)
_cell_measurement_theta_max 27.19
_cell_measurement_theta_min 2.79
_cell_volume 1163.8(4)
_computing_molecular_graphics 'Olex2 1.5 (Dolomanov et al., 2009)'
_computing_publication_material 'Olex2 1.5 (Dolomanov et al., 2009)'
_computing_structure_refinement 'SHELXL 2018/3 (Sheldrick, 2015)'
_computing_structure_solution 'SHELXT 2014/5 (Sheldrick, 2014)'
_diffrn_ambient_temperature 293(2)
_diffrn_measured_fraction_theta_full 0.999
_diffrn_measured_fraction_theta_max 0.997
_diffrn_measurement_device_type 'Bruker Apex II'
_diffrn_measurement_method 'phi-omega scan'
_diffrn_radiation_type MoK\a
_diffrn_radiation_wavelength 0.71073
_diffrn_reflns_av_R_equivalents 0.0646
_diffrn_reflns_av_unetI/netI 0.0270
_diffrn_reflns_Laue_measured_fraction_full 0.999
_diffrn_reflns_Laue_measured_fraction_max 0.997
_diffrn_reflns_limit_h_max 13
_diffrn_reflns_limit_h_min -13
_diffrn_reflns_limit_k_max 13
_diffrn_reflns_limit_k_min -13
_diffrn_reflns_limit_l_max 14
_diffrn_reflns_limit_l_min -14
_diffrn_reflns_number 35191
_diffrn_reflns_point_group_measured_fraction_full 0.999
_diffrn_reflns_point_group_measured_fraction_max 0.997
_diffrn_reflns_theta_full 25.242
_diffrn_reflns_theta_max 27.290
_diffrn_reflns_theta_min 1.973
_exptl_absorpt_coefficient_mu 0.088
_exptl_absorpt_correction_T_max 1.0000
_exptl_absorpt_correction_T_min 0.783029
_exptl_absorpt_correction_type multi-scan
_exptl_absorpt_process_details
;
SADABS-2004/1 (Bruker,2004) was used for absorption correction.
R(int) was 0.3360 before and 0.0695 after correction.
The Ratio of minimum to maximum transmission is 0.7830.
The \l/2 correction factor is 0.0015.
;
_exptl_crystal_colour colorless
_exptl_crystal_density_diffrn 1.246
_exptl_crystal_description block
_exptl_crystal_F_000 464
_exptl_crystal_size_max 0.32
_exptl_crystal_size_mid 0.22
_exptl_crystal_size_min 0.12
_refine_diff_density_max 0.140
_refine_diff_density_min -0.174
_refine_diff_density_rms 0.043
_refine_ls_extinction_method none
_refine_ls_goodness_of_fit_ref 1.048
_refine_ls_hydrogen_treatment constr
_refine_ls_matrix_type full
_refine_ls_number_parameters 209
_refine_ls_number_reflns 2604
_refine_ls_number_restraints 24
_refine_ls_restrained_S_all 1.047
_refine_ls_R_factor_all 0.0776
_refine_ls_R_factor_gt 0.0565
_refine_ls_shift/su_max 0.083
_refine_ls_shift/su_mean 0.010
_refine_ls_structure_factor_coef Fsqd
_refine_ls_weighting_details 'w=1/[\s^2^(Fo^2^)+(0.0797P)^2^+0.3406P] where P=(Fo^2^+2Fc^2^)/3'
_refine_ls_weighting_scheme calc
_refine_ls_wR_factor_gt 0.1555
_refine_ls_wR_factor_ref 0.1735
_reflns_Friedel_coverage 0.000
_reflns_number_gt 1902
_reflns_number_total 2604
_reflns_threshold_expression 'I > 2\s(I)'
_cod_data_source_file d2ob00220e2.cif
_cod_data_source_block atoap30_0m_a
_cod_depositor_comments 'Adding full bibliography for 7158616--7158617.cif.'
_cod_original_cell_volume 1163.7(4)
_cod_database_code 7158617
_shelx_shelxl_version_number 2018/3
_shelx_space_group_comment
;
The symmetry employed for this shelxl refinement is uniquely defined
by the following loop, which should always be used as a source of
symmetry information in preference to the above space-group names.
They are only intended as comments.
;
_shelx_estimated_absorpt_t_max 0.990
_shelx_estimated_absorpt_t_min 0.972
_exptl_absorpt_special_details multi-scan
_olex2_refinement_description
;
1. Fixed Uiso
 At 1.2 times of:
  All C(H) groups, All C(H,H) groups
 At 1.5 times of:
  All O(H) groups
2. Restrained distances
 O10-C8 \\sim O10B-C8
 with sigma of 0.01
3. Restrained planarity
 C11, C12, C13, C14
 with sigma of 0.01
 C11B, C12B, C13B, C14B
 with sigma of 0.01
4. Rigid bond restraints
 O10
 with sigma for 1-2 distances of 0.01 and sigma for 1-3 distances of 0.01
5. Uiso/Uaniso restraints and constraints
Uanis(O10) \\sim Ueq: with sigma of 0.01 and sigma for terminal atoms of 0.02
6. Same fragment restrains
{O10, C11, C12, C13, C14, C15, C16} sigma for 1-2: 0.01, 1-3: 0.04
as in
{O10B, C11B, C12B, C13B, C14B, C15B, C16B}
7. Others
 Sof(O10B)=Sof(C11B)=Sof(H11B)=Sof(C12B)=Sof(H12B)=Sof(C13B)=Sof(H13B)=
 Sof(C14B)=Sof(H14C)=Sof(H14D)=Sof(C15B)=Sof(H15C)=Sof(H15D)=Sof(C16B)=
 Sof(H16C)=Sof(H16D)=1-FVAR(1)
 Sof(O10)=Sof(C11)=Sof(H11)=Sof(C12)=Sof(H12)=Sof(C13)=Sof(H13)=Sof(C14)=
 Sof(H14A)=Sof(H14B)=Sof(C15)=Sof(H15A)=Sof(H15B)=Sof(C16)=Sof(H16A)=Sof(H16B)=
 FVAR(1)
8.a Ternary CH refined with riding coordinates:
 C11(H11), C11B(H11B)
8.b Secondary CH2 refined with riding coordinates:
 C14(H14A,H14B), C15(H15A,H15B), C16(H16A,H16B), C14B(H14C,H14D), C15B(H15C,
 H15D), C16B(H16C,H16D)
8.c Aromatic/amide H refined with riding coordinates:
 C3(H3), C4(H4), C6(H6), C7(H7), C12(H12), C13(H13), C12B(H12B), C13B(H13B)
8.d Tetrahedral OH refined with riding coordinates:
 O1(H1)
;
_olex2_submission_special_instructions 'No special instructions were received'

loop_
_space_group_symop_operation_xyz
'x, y, z'
'-x, y+1/2, -z+1/2'
'-x, -y, -z'
'x, -y-1/2, z-1/2'

loop_
_atom_site_label
_atom_site_type_symbol
_atom_site_fract_x
_atom_site_fract_y
_atom_site_fract_z
_atom_site_U_iso_or_equiv
_atom_site_adp_type
_atom_site_occupancy
_atom_site_site_symmetry_order
_atom_site_calc_flag
_atom_site_refinement_flags_posn
_atom_site_refinement_flags_adp
_atom_site_refinement_flags_occupancy
_atom_site_disorder_assembly
_atom_site_disorder_group
O1 O -0.10953(15) 0.79078(17) 0.50804(14) 0.0750(5) Uani 1 1 d . . . . .
H1 H -0.160584 0.805800 0.547380 0.112 Uiso 1 1 calc R U . . .
C2 C -0.01955(18) 0.70396(19) 0.57435(18) 0.0539(5) Uani 1 1 d . . . . .
C3 C 0.0757(2) 0.6673(2) 0.52153(19) 0.0612(5) Uani 1 1 d . . . . .
H3 H 0.075640 0.702159 0.443564 0.073 Uiso 1 1 calc R U . . .
C4 C 0.16934(18) 0.5799(2) 0.58436(18) 0.0570(5) Uani 1 1 d . . . . .
H4 H 0.232895 0.556393 0.548502 0.068 Uiso 1 1 calc R U . . .
C5 C 0.17157(16) 0.52545(19) 0.70077(16) 0.0493(4) Uani 1 1 d . . . . .
C6 C 0.07516(17) 0.56250(19) 0.75279(17) 0.0528(5) Uani 1 1 d . . . . .
H6 H 0.074539 0.526869 0.830252 0.063 Uiso 1 1 calc R U . . .
C7 C -0.01892(17) 0.65112(19) 0.69069(17) 0.0538(5) Uani 1 1 d . . . . .
H7 H -0.082095 0.675628 0.726666 0.065 Uiso 1 1 calc R U . . .
C8 C 0.27238(17) 0.43144(19) 0.76850(18) 0.0537(5) Uani 1 1 d D . . . .
O9 O 0.27346(13) 0.36952(16) 0.86284(14) 0.0699(5) Uani 1 1 d . . . . .
O10 O 0.3606(5) 0.4177(6) 0.7084(6) 0.0619(12) Uani 0.711(11) 1 d D U P A 1
C11 C 0.4711(5) 0.3293(4) 0.7682(6) 0.063(2) Uani 0.711(11) 1 d D . P A 1
H11 H 0.441269 0.255059 0.807599 0.076 Uiso 0.711(11) 1 calc R U P A 1
C12 C 0.5741(9) 0.3970(8) 0.8643(7) 0.090(3) Uani 0.711(11) 1 d D . P A 1
H12 H 0.563177 0.413960 0.943241 0.108 Uiso 0.711(11) 1 calc R U P A 1
C13 C 0.6865(6) 0.4372(6) 0.8450(6) 0.0936(19) Uani 0.711(11) 1 d D . P A 1
H13 H 0.749714 0.480156 0.909730 0.112 Uiso 0.711(11) 1 calc R U P A 1
C14 C 0.7074(8) 0.4110(9) 0.7165(10) 0.131(4) Uani 0.711(11) 1 d D . P A 1
H14A H 0.742070 0.489130 0.689499 0.157 Uiso 0.711(11) 1 calc R U P A 1
H14B H 0.770960 0.341916 0.727070 0.157 Uiso 0.711(11) 1 calc R U P A 1
C15 C 0.5913(6) 0.3741(7) 0.6192(5) 0.0902(17) Uani 0.711(11) 1 d D . P A 1
H15A H 0.539232 0.451736 0.589710 0.108 Uiso 0.711(11) 1 calc R U P A 1
H15B H 0.613827 0.338926 0.547254 0.108 Uiso 0.711(11) 1 calc R U P A 1
C16 C 0.5156(8) 0.2811(7) 0.6579(7) 0.093(4) Uani 0.711(11) 1 d D . P A 1
H16A H 0.565806 0.201704 0.683932 0.111 Uiso 0.711(11) 1 calc R U P A 1
H16B H 0.440182 0.259823 0.585702 0.111 Uiso 0.711(11) 1 calc R U P A 1
O10B O 0.3783(13) 0.4316(17) 0.7336(18) 0.088(6) Uani 0.289(11) 1 d D . P A 2
C11B C 0.4804(13) 0.3290(14) 0.7742(16) 0.111(10) Uani 0.289(11) 1 d D . P A 2
H11B H 0.453282 0.259233 0.821118 0.133 Uiso 0.289(11) 1 calc R U P A 2
C12B C 0.5124(13) 0.2757(12) 0.6652(14) 0.065(7) Uani 0.289(11) 1 d D . P A 2
H12B H 0.455099 0.217263 0.611226 0.078 Uiso 0.289(11) 1 calc R U P A 2
C13B C 0.6245(12) 0.3086(12) 0.6390(11) 0.088(4) Uani 0.289(11) 1 d D . P A 2
H13B H 0.642880 0.273274 0.568899 0.106 Uiso 0.289(11) 1 calc R U P A 2
C14B C 0.7177(7) 0.4049(11) 0.7288(14) 0.058(4) Uani 0.289(11) 1 d D . P A 2
H14C H 0.788507 0.356352 0.787281 0.070 Uiso 0.289(11) 1 calc R U P A 2
H14D H 0.754100 0.461795 0.678561 0.070 Uiso 0.289(11) 1 calc R U P A 2
C15B C 0.6581(15) 0.4822(14) 0.8004(13) 0.088(4) Uani 0.289(11) 1 d D . P A 2
H15C H 0.724692 0.532130 0.862570 0.105 Uiso 0.289(11) 1 calc R U P A 2
H15D H 0.600545 0.543966 0.743035 0.105 Uiso 0.289(11) 1 calc R U P A 2
C16B C 0.5870(17) 0.4120(16) 0.8653(16) 0.075(7) Uani 0.289(11) 1 d D . P A 2
H16C H 0.548323 0.472893 0.910100 0.090 Uiso 0.289(11) 1 calc R U P A 2
H16D H 0.645352 0.355646 0.928456 0.090 Uiso 0.289(11) 1 calc R U P A 2

loop_
_atom_site_aniso_label
_atom_site_aniso_U_11
_atom_site_aniso_U_22
_atom_site_aniso_U_33
_atom_site_aniso_U_23
_atom_site_aniso_U_13
_atom_site_aniso_U_12
O1 0.0704(9) 0.0883(11) 0.0688(9) 0.0128(8) 0.0255(8) 0.0253(8)
C2 0.0483(9) 0.0596(11) 0.0521(10) -0.0038(8) 0.0135(8) 0.0028(8)
C3 0.0617(11) 0.0750(13) 0.0514(10) 0.0079(9) 0.0244(9) 0.0053(10)
C4 0.0496(10) 0.0712(13) 0.0570(11) 0.0031(9) 0.0264(8) 0.0026(9)
C5 0.0411(9) 0.0589(11) 0.0491(10) -0.0028(8) 0.0158(7) -0.0075(8)
C6 0.0486(10) 0.0662(12) 0.0460(9) -0.0014(8) 0.0185(8) -0.0061(8)
C7 0.0454(9) 0.0660(12) 0.0541(10) -0.0095(8) 0.0215(8) -0.0027(8)
C8 0.0433(9) 0.0629(11) 0.0559(10) 0.0016(8) 0.0173(8) -0.0071(8)
O9 0.0571(8) 0.0868(11) 0.0689(9) 0.0211(8) 0.0243(7) 0.0022(7)
O10 0.0486(19) 0.078(2) 0.0636(18) 0.0064(16) 0.0241(15) 0.0109(15)
C11 0.058(4) 0.054(2) 0.084(4) 0.006(2) 0.031(3) 0.010(2)
C12 0.103(7) 0.110(6) 0.059(5) 0.010(4) 0.027(5) 0.036(4)
C13 0.063(3) 0.086(4) 0.107(4) -0.024(3) -0.008(3) 0.006(2)
C14 0.138(7) 0.137(8) 0.133(7) -0.032(6) 0.066(6) -0.042(6)
C15 0.093(3) 0.108(4) 0.084(3) 0.003(3) 0.048(3) -0.005(3)
C16 0.074(5) 0.103(6) 0.109(6) -0.046(4) 0.040(4) -0.001(4)
O10B 0.047(5) 0.116(10) 0.107(11) 0.071(9) 0.033(6) 0.016(5)
C11B 0.030(7) 0.19(2) 0.099(13) 0.094(12) 0.006(7) 0.011(8)
C12B 0.050(9) 0.049(8) 0.080(11) 0.013(7) -0.003(7) -0.016(6)
C13B 0.103(10) 0.087(9) 0.082(7) -0.017(7) 0.040(7) -0.007(7)
C14B 0.014(3) 0.061(7) 0.101(10) 0.024(7) 0.020(4) 0.004(4)
C15B 0.074(8) 0.080(9) 0.086(9) -0.015(6) -0.008(6) 0.001(6)
C16B 0.045(8) 0.085(10) 0.075(13) -0.037(9) -0.009(7) 0.011(7)

loop_
_atom_type_symbol
_atom_type_description
_atom_type_scat_dispersion_real
_atom_type_scat_dispersion_imag
_atom_type_scat_source
C C 0.0033 0.0016 'International Tables Vol C Tables 4.2.6.8 and 6.1.1.4'
H H 0.0000 0.0000 'International Tables Vol C Tables 4.2.6.8 and 6.1.1.4'
O O 0.0106 0.0060 'International Tables Vol C Tables 4.2.6.8 and 6.1.1.4'

loop_
_geom_angle_atom_site_label_1
_geom_angle_atom_site_label_2
_geom_angle_atom_site_label_3
_geom_angle
_geom_angle_site_symmetry_1
_geom_angle_site_symmetry_3
_geom_angle_publ_flag
C2 O1 H1 109.5 . . ?
O1 C2 C3 117.32(17) . . ?
O1 C2 C7 123.07(17) . . ?
C7 C2 C3 119.61(18) . . ?
C2 C3 H3 120.0 . . ?
C4 C3 C2 119.94(18) . . ?
C4 C3 H3 120.0 . . ?
C3 C4 H4 119.3 . . ?
C3 C4 C5 121.41(17) . . ?
C5 C4 H4 119.3 . . ?
C4 C5 C6 118.21(18) . . ?
C4 C5 C8 121.45(16) . . ?
C6 C5 C8 120.33(16) . . ?
C5 C6 H6 119.6 . . ?
C7 C6 C5 120.77(17) . . ?
C7 C6 H6 119.6 . . ?
C2 C7 H7 120.0 . . ?
C6 C7 C2 120.06(17) . . ?
C6 C7 H7 120.0 . . ?
O9 C8 C5 125.37(17) . . ?
O9 C8 O10 123.8(3) . . ?
O9 C8 O10B 118.3(7) . . ?
O10 C8 C5 110.8(3) . . ?
O10B C8 C5 115.4(6) . . ?
C8 O10 C11 116.9(5) . . ?
O10 C11 H11 109.5 . . ?
O10 C11 C16 105.1(5) . . ?
C12 C11 O10 111.3(5) . . ?
C12 C11 H11 109.6 . . ?
C12 C11 C16 111.7(5) . . ?
C16 C11 H11 109.5 . . ?
C11 C12 H12 118.3 . . ?
C13 C12 C11 123.4(6) . . ?
C13 C12 H12 118.3 . . ?
C12 C13 H13 120.2 . . ?
C12 C13 C14 119.6(6) . . ?
C14 C13 H13 120.2 . . ?
C13 C14 H14A 109.0 . . ?
C13 C14 H14B 109.0 . . ?
H14A C14 H14B 107.8 . . ?
C15 C14 C13 112.8(6) . . ?
C15 C14 H14A 109.0 . . ?
C15 C14 H14B 109.0 . . ?
C14 C15 H15A 108.6 . . ?
C14 C15 H15B 108.6 . . ?
H15A C15 H15B 107.6 . . ?
C16 C15 C14 114.5(6) . . ?
C16 C15 H15A 108.6 . . ?
C16 C15 H15B 108.6 . . ?
C11 C16 H16A 109.1 . . ?
C11 C16 H16B 109.1 . . ?
C15 C16 C11 112.7(6) . . ?
C15 C16 H16A 109.1 . . ?
C15 C16 H16B 109.1 . . ?
H16A C16 H16B 107.8 . . ?
C8 O10B C11B 123.1(11) . . ?
O10B C11B H11B 110.6 . . ?
O10B C11B C16B 98.3(12) . . ?
C12B C11B O10B 111.5(12) . . ?
C12B C11B H11B 110.6 . . ?
C12B C11B C16B 114.8(11) . . ?
C16B C11B H11B 110.6 . . ?
C11B C12B H12B 118.7 . . ?
C13B C12B C11B 122.5(12) . . ?
C13B C12B H12B 118.8 . . ?
C12B C13B H13B 121.0 . . ?
C12B C13B C14B 118.1(10) . . ?
C14B C13B H13B 121.0 . . ?
C13B C14B H14C 108.9 . . ?
C13B C14B H14D 108.9 . . ?
H14C C14B H14D 107.7 . . ?
C15B C14B C13B 113.2(8) . . ?
C15B C14B H14C 108.9 . . ?
C15B C14B H14D 108.9 . . ?
C14B C15B H15C 108.5 . . ?
C14B C15B H15D 108.5 . . ?
H15C C15B H15D 107.5 . . ?
C16B C15B C14B 114.9(13) . . ?
C16B C15B H15C 108.5 . . ?
C16B C15B H15D 108.5 . . ?
C11B C16B H16C 109.2 . . ?
C11B C16B H16D 109.2 . . ?
C15B C16B C11B 112.1(13) . . ?
C15B C16B H16C 109.2 . . ?
C15B C16B H16D 109.2 . . ?
H16C C16B H16D 107.9 . . ?

loop_
_geom_bond_atom_site_label_1
_geom_bond_atom_site_label_2
_geom_bond_distance
_geom_bond_site_symmetry_2
_geom_bond_publ_flag
O1 H1 0.8200 . ?
O1 C2 1.352(2) . ?
C2 C3 1.391(3) . ?
C2 C7 1.389(3) . ?
C3 H3 0.9300 . ?
C3 C4 1.368(3) . ?
C4 H4 0.9300 . ?
C4 C5 1.391(2) . ?
C5 C6 1.397(3) . ?
C5 C8 1.472(3) . ?
C6 H6 0.9300 . ?
C6 C7 1.377(3) . ?
C7 H7 0.9300 . ?
C8 O9 1.214(2) . ?
C8 O10 1.336(4) . ?
C8 O10B 1.325(7) . ?
O10 C11 1.482(5) . ?
C11 H11 0.9800 . ?
C11 C12 1.451(9) . ?
C11 C16 1.525(7) . ?
C12 H12 0.9300 . ?
C12 C13 1.369(10) . ?
C13 H13 0.9300 . ?
C13 C14 1.527(11) . ?
C14 H14A 0.9700 . ?
C14 H14B 0.9700 . ?
C14 C15 1.425(10) . ?
C15 H15A 0.9700 . ?
C15 H15B 0.9700 . ?
C15 C16 1.410(9) . ?
C16 H16A 0.9700 . ?
C16 H16B 0.9700 . ?
O10B C11B 1.490(8) . ?
C11B H11B 0.9800 . ?
C11B C12B 1.458(13) . ?
C11B C16B 1.529(12) . ?
C12B H12B 0.9300 . ?
C12B C13B 1.381(13) . ?
C13B H13B 0.9300 . ?
C13B C14B 1.531(14) . ?
C14B H14C 0.9700 . ?
C14B H14D 0.9700 . ?
C14B C15B 1.411(14) . ?
C15B H15C 0.9700 . ?
C15B H15D 0.9700 . ?
C15B C16B 1.405(13) . ?
C16B H16C 0.9700 . ?
C16B H16D 0.9700 . ?

loop_
_geom_torsion_atom_site_label_1
_geom_torsion_atom_site_label_2
_geom_torsion_atom_site_label_3
_geom_torsion_atom_site_label_4
_geom_torsion
_geom_torsion_site_symmetry_1
_geom_torsion_site_symmetry_2
_geom_torsion_site_symmetry_3
_geom_torsion_site_symmetry_4
_geom_torsion_publ_flag
O1 C2 C3 C4 179.92(19) . . . . ?
O1 C2 C7 C6 179.59(18) . . . . ?
C2 C3 C4 C5 0.4(3) . . . . ?
C3 C2 C7 C6 -0.3(3) . . . . ?
C3 C4 C5 C6 -0.1(3) . . . . ?
C3 C4 C5 C8 -179.97(19) . . . . ?
C4 C5 C6 C7 -0.4(3) . . . . ?
C4 C5 C8 O9 -171.8(2) . . . . ?
C4 C5 C8 O10 5.0(4) . . . . ?
C4 C5 C8 O10B 19.0(11) . . . . ?
C5 C6 C7 C2 0.6(3) . . . . ?
C5 C8 O10 C11 177.9(4) . . . . ?
C5 C8 O10B C11B -169.1(13) . . . . ?
C6 C5 C8 O9 8.3(3) . . . . ?
C6 C5 C8 O10 -174.8(4) . . . . ?
C6 C5 C8 O10B -160.8(11) . . . . ?
C7 C2 C3 C4 -0.2(3) . . . . ?
C8 C5 C6 C7 179.48(17) . . . . ?
C8 O10 C11 C12 -85.4(7) . . . . ?
C8 O10 C11 C16 153.5(6) . . . . ?
C8 O10B C11B C12B 129.4(18) . . . . ?
C8 O10B C11B C16B -109.8(19) . . . . ?
O9 C8 O10 C11 -5.2(8) . . . . ?
O9 C8 O10B C11B 21(2) . . . . ?
O10 C11 C12 C13 -103.8(5) . . . . ?
O10 C11 C16 C15 78.5(7) . . . . ?
C11 C12 C13 C14 0.1(3) . . . . ?
C12 C11 C16 C15 -42.4(9) . . . . ?
C12 C13 C14 C15 14.3(7) . . . . ?
C13 C14 C15 C16 -44.8(9) . . . . ?
C14 C15 C16 C11 60.3(10) . . . . ?
C16 C11 C12 C13 13.3(6) . . . . ?
O10B C11B C12B C13B 104.2(11) . . . . ?
O10B C11B C16B C15B -84.4(16) . . . . ?
C11B C12B C13B C14B 0.0(3) . . . . ?
C12B C11B C16B C15B 33.9(19) . . . . ?
C12B C13B C14B C15B -20.9(10) . . . . ?
C13B C14B C15B C16B 50.9(17) . . . . ?
C14B C15B C16B C11B -58(2) . . . . ?
C16B C11B C12B C13B -6.4(11) . . . . ?
